data_4301296
loop_
_publ_author_name
'Nathan J. Silvernail'
'Marilyn M. Olmstead'
'Bruce C. Noll'
'W. Robert Scheidt'

_publ_contact_author_address
;University of Notre Dame
Department of Chemistry and Biochemistry
251 Nieuwland Science Hall
Notre Dame, IN 46556-5670
;
_publ_contact_author_email W.R.Scheidt.1@nd.edu
_publ_contact_author_fax 1(574)6316652
_publ_contact_author_name 'Professor W. Robert Scheidt'
_publ_contact_author_phone 1(574)6315939
_publ_section_title
;
Tetragonal to Triclinic-A Phase Change for [Fe(TPP)(NO)]
;
_journal_name_full 'Inorganic Chemistry'
_journal_page_first 971
_journal_page_last 977
_journal_paper_doi 10.1021/ic801617q
_journal_volume 48
_journal_year 2009
_chemical_compound_source synthesized
_chemical_formula_moiety 'C44 H28 Fe N5 O'
_chemical_formula_sum 'C44 H28 Fe N5 O'
_chemical_formula_weight 698.56
_chemical_name_common '[Fe(TPP)(NO]'
_chemical_name_systematic
; 
 ? 
;
_space_group_IT_number 2
_symmetry_cell_setting triclinic
_symmetry_Int_Tables_number 2
_symmetry_space_group_name_Hall '-P 1'
_symmetry_space_group_name_H-M 'P -1'
_atom_sites_solution_hydrogens geom
_atom_sites_solution_primary direct
_atom_sites_solution_secondary difmap
_audit_creation_method SHELXL-97
_cell_angle_alpha 82.66(2)
_cell_angle_beta 66.010(2)
_cell_angle_gamma 70.05(2)
_cell_formula_units_Z 1
_cell_length_a 9.745(2)
_cell_length_b 9.867(2)
_cell_length_c 10.375(3)
_cell_measurement_reflns_used 2647
_cell_measurement_temperature 33(2)
_cell_measurement_theta_max 24.9878
_cell_measurement_theta_min 3.0978
_cell_volume 856.7(4)
_computing_cell_refinement 'APEX2/SAINT (Bruker, 2004)'
_computing_data_collection 'APEX2 (Bruker, 2004)'
_computing_data_reduction 'SAINT/XPREP (Bruker, 2004; Sheldrick, 2001)'
_computing_molecular_graphics 'Platon (Spek, 2004)'
_computing_publication_material 'XCIF (Sheldrick, 2001)'
_computing_structure_refinement 'SHELXL-97 (Sheldrick, 1997)'
_computing_structure_solution 'SHELXS-97 (Sheldrick, 1990)'
_diffrn_ambient_temperature 33(2)
_diffrn_detector_area_resol_mean 8.33
_diffrn_measured_fraction_theta_full .958
_diffrn_measured_fraction_theta_max .958
_diffrn_measurement_device_type 'Bruker SMART APEX CCD'
_diffrn_measurement_method '\w and \f scans'
_diffrn_radiation_monochromator graphite
_diffrn_radiation_source 'fine-focus sealed tube'
_diffrn_radiation_type MoK\a
_diffrn_radiation_wavelength 0.71073
_diffrn_reflns_av_R_equivalents 0.0000
_diffrn_reflns_av_sigmaI/netI 0.1199
_diffrn_reflns_limit_h_max 12
_diffrn_reflns_limit_h_min -11
_diffrn_reflns_limit_k_max 12
_diffrn_reflns_limit_k_min -12
_diffrn_reflns_limit_l_max 13
_diffrn_reflns_limit_l_min 0
_diffrn_reflns_number 4221
_diffrn_reflns_theta_full 27.50
_diffrn_reflns_theta_max 27.50
_diffrn_reflns_theta_min 3.05
_exptl_absorpt_coefficient_mu 0.484
_exptl_absorpt_correction_T_max 0.9623
_exptl_absorpt_correction_T_min 0.9052
_exptl_absorpt_correction_type multi-scan
_exptl_absorpt_process_details 'Blessing, R.H. ACTA Cryst. (1995) A51, 33-38'
_exptl_crystal_colour 'dark red'
_exptl_crystal_density_diffrn 1.354
_exptl_crystal_density_method 'not measured'
_exptl_crystal_description 'square bipyramid'
_exptl_crystal_F_000 361
_exptl_crystal_recrystallization_method 'liquid diffusion (chloroform/methanol)'
_exptl_crystal_size_max 0.21
_exptl_crystal_size_mid 0.17
_exptl_crystal_size_min 0.08
_refine_diff_density_max .423
_refine_diff_density_min -.545
_refine_diff_density_rms .082
_refine_ls_extinction_method none
_refine_ls_goodness_of_fit_ref 0.827
_refine_ls_hydrogen_treatment constr
_refine_ls_matrix_type full
_refine_ls_number_parameters 247
_refine_ls_number_reflns 4221
_refine_ls_number_restraints 0
_refine_ls_restrained_S_all 0.827
_refine_ls_R_factor_all 0.0940
_refine_ls_R_factor_gt 0.0486
_refine_ls_shift/su_max 0.005
_refine_ls_shift/su_mean 0.000
_refine_ls_structure_factor_coef Fsqd
_refine_ls_weighting_details 'calc w=1/[\s^2^(Fo^2^)+(0.0648P)^2^+0.0000P] where P=(Fo^2^+2Fc^2^)/3'
_refine_ls_weighting_scheme calc
_refine_ls_wR_factor_gt 0.0806
_refine_ls_wR_factor_ref 0.0884
_reflns_number_gt 2476
_reflns_number_total 4221
_reflns_threshold_expression >2sigma(I)
_cod_data_source_file ic801617q_si_002_01.cif
_cod_data_source_block 33_cryst_1
_cod_database_code 4301296

loop_
_symmetry_equiv_pos_as_xyz
'x, y, z'
'-x, -y, -z'

loop_
_atom_site_label
_atom_site_type_symbol
_atom_site_fract_x
_atom_site_fract_y
_atom_site_fract_z
_atom_site_U_iso_or_equiv
_atom_site_adp_type
_atom_site_occupancy
_atom_site_symmetry_multiplicity
_atom_site_calc_flag
_atom_site_refinement_flags
_atom_site_disorder_assembly
_atom_site_disorder_group
Fe1 Fe 0.4811(7) 0.4971(9) 0.4985(9) 0.0146(7) Uani 0.50 1 d P . .
N1 N 0.4642(2) 0.6814(2) 0.3923(2) 0.0147(5) Uani 1 1 d . . .
N2 N 0.3571(3) 0.6095(2) 0.67951(19) 0.0153(5) Uani 1 1 d . . .
C(M1 C 0.6313(3) 0.5875(3) 0.1493(2) 0.0152(6) Uani 1 1 d . . .
C(M2 C 0.2814(3) 0.8561(3) 0.5877(2) 0.0134(6) Uani 1 1 d . . .
C(A1 C 0.5281(3) 0.6986(3) 0.2469(2) 0.0155(6) Uani 1 1 d . . .
C(A2 C 0.3689(3) 0.8190(3) 0.4448(3) 0.0157(6) Uani 1 1 d . . .
C(A3 C 0.2790(3) 0.7565(3) 0.6961(2) 0.0145(6) Uani 1 1 d . . .
C(A4 C 0.3166(3) 0.5565(3) 0.8149(2) 0.0153(6) Uani 1 1 d . . .
C(B1 C 0.4726(3) 0.8464(3) 0.2107(3) 0.0190(6) Uani 1 1 d . . .
H(BA H 0.4997 0.8851 0.1184 0.023 Uiso 1 1 calc R . .
C(B2 C 0.3742(3) 0.9206(3) 0.3330(2) 0.0176(6) Uani 1 1 d . . .
H(BB H 0.3190 1.0213 0.3427 0.021 Uiso 1 1 calc R . .
C(B3 C 0.1910(3) 0.7945(3) 0.8430(2) 0.0177(6) Uani 1 1 d . . .
H(BC H 0.1283 0.8885 0.8816 0.021 Uiso 1 1 calc R . .
C(B4 C 0.2145(3) 0.6707(3) 0.9159(2) 0.0183(6) Uani 1 1 d . . .
H(BD H 0.1714 0.6614 1.0155 0.022 Uiso 1 1 calc R . .
C10 C 0.6924(3) 0.6269(2) -0.0040(2) 0.0138(6) Uani 1 1 d . . .
C11 C 0.8411(3) 0.6458(3) -0.0682(3) 0.0193(7) Uani 1 1 d . . .
H11A H 0.9037 0.6342 -0.0148 0.023 Uiso 1 1 calc R . .
C12 C 0.8985(3) 0.6816(3) -0.2106(3) 0.0196(7) Uani 1 1 d . . .
H12A H 0.9997 0.6947 -0.2537 0.024 Uiso 1 1 calc R . .
C13 C 0.8081(3) 0.6981(2) -0.2892(2) 0.0195(7) Uani 1 1 d . . .
H13A H 0.8481 0.7203 -0.3866 0.023 Uiso 1 1 calc R . .
C14 C 0.6593(3) 0.6821(3) -0.2252(3) 0.0227(7) Uani 1 1 d . . .
H14A H 0.5962 0.6951 -0.2783 0.027 Uiso 1 1 calc R . .
C15 C 0.6017(3) 0.6468(3) -0.0829(3) 0.0203(7) Uani 1 1 d . . .
H15A H 0.4993 0.6364 -0.0397 0.024 Uiso 1 1 calc R . .
C20 C 0.1827(3) 1.0105(3) 0.6267(2) 0.0133(6) Uani 1 1 d . . .
C21 C 0.0223(3) 1.0567(3) 0.6517(3) 0.0217(7) Uani 1 1 d . . .
H21A H -0.0250 0.9899 0.6442 0.026 Uiso 1 1 calc R . .
C22 C -0.0695(3) 1.1995(3) 0.6876(3) 0.0231(7) Uani 1 1 d . . .
H22A H -0.1789 1.2298 0.7043 0.028 Uiso 1 1 calc R . .
C23 C -0.0021(3) 1.2979(3) 0.6993(2) 0.0205(7) Uani 1 1 d . . .
H23A H -0.0649 1.3957 0.7234 0.025 Uiso 1 1 calc R . .
C24 C 0.1566(3) 1.2531(3) 0.6756(3) 0.0273(7) Uani 1 1 d . . .
H24A H 0.2032 1.3198 0.6845 0.033 Uiso 1 1 calc R . .
C25 C 0.2482(3) 1.1104(3) 0.6389(3) 0.0253(7) Uani 1 1 d . . .
H25A H 0.3577 1.0807 0.6217 0.030 Uiso 1 1 calc R . .
N3 N 0.3092(5) 0.4894(4) 0.4901(4) 0.0166(10) Uani 0.50 1 d P . .
O1 O 0.1804(4) 0.5563(4) 0.5027(4) 0.0214(9) Uani 0.50 1 d P . .

loop_
_atom_site_aniso_label
_atom_site_aniso_U_11
_atom_site_aniso_U_22
_atom_site_aniso_U_33
_atom_site_aniso_U_23
_atom_site_aniso_U_13
_atom_site_aniso_U_12
Fe1 0.022(2) 0.0127(6) 0.0105(4) 0.0003(4) -0.0061(16) -0.0070(15)
N1 0.0170(13) 0.0109(12) 0.0127(11) 0.0000(9) -0.0044(10) -0.0017(10)
N2 0.0175(13) 0.0124(12) 0.0116(11) 0.0043(9) -0.0053(10) -0.0013(10)
C(M1 0.0166(15) 0.0172(14) 0.0118(13) 0.0030(10) -0.0056(12) -0.0062(12)
C(M2 0.0126(14) 0.0131(14) 0.0147(13) 0.0000(10) -0.0058(12) -0.0036(11)
C(A1 0.0159(15) 0.0176(15) 0.0103(13) 0.0023(11) -0.0031(12) -0.0053(12)
C(A2 0.0123(14) 0.0169(14) 0.0174(13) -0.0005(11) -0.0044(12) -0.0052(12)
C(A3 0.0159(15) 0.0126(14) 0.0136(13) 0.0010(11) -0.0066(12) -0.0020(12)
C(A4 0.0133(15) 0.0165(14) 0.0135(13) 0.0009(10) -0.0038(12) -0.0038(12)
C(B1 0.0189(16) 0.0170(15) 0.0173(14) 0.0043(11) -0.0066(13) -0.0032(12)
C(B2 0.0213(16) 0.0119(14) 0.0185(14) 0.0038(11) -0.0070(13) -0.0065(12)
C(B3 0.0165(15) 0.0139(14) 0.0173(14) -0.0024(11) -0.0055(12) 0.0012(12)
C(B4 0.0199(16) 0.0191(15) 0.0124(13) 0.0003(11) -0.0064(12) -0.0021(13)
C10 0.0173(15) 0.0115(13) 0.0087(12) 0.0021(10) -0.0048(12) -0.0011(12)
C11 0.0180(15) 0.0200(15) 0.0169(14) 0.0004(11) -0.0071(12) -0.0020(12)
C12 0.0193(16) 0.0203(16) 0.0155(14) 0.0003(12) -0.0027(13) -0.0069(12)
C13 0.0299(17) 0.0090(13) 0.0108(13) 0.0001(10) -0.0011(13) -0.0041(12)
C14 0.0363(18) 0.0208(16) 0.0179(15) 0.0038(12) -0.0180(14) -0.0096(14)
C15 0.0227(16) 0.0223(16) 0.0177(15) 0.0035(12) -0.0083(13) -0.0102(13)
C20 0.0184(16) 0.0145(14) 0.0066(12) 0.0022(10) -0.0045(12) -0.0058(12)
C21 0.0187(16) 0.0198(16) 0.0311(16) -0.0031(13) -0.0134(13) -0.0059(13)
C22 0.0179(16) 0.0194(16) 0.0327(17) -0.0050(13) -0.0121(14) -0.0023(13)
C23 0.0267(17) 0.0137(14) 0.0143(13) -0.0018(11) -0.0044(13) -0.0021(13)
C24 0.0317(18) 0.0181(16) 0.0389(18) -0.0046(13) -0.0156(15) -0.0120(14)
C25 0.0161(16) 0.0282(18) 0.0341(17) -0.0053(14) -0.0095(14) -0.0084(13)
N3 0.015(2) 0.014(2) 0.016(2) -0.0016(18) -0.005(2) 0.0010(19)
O1 0.024(2) 0.021(2) 0.018(2) 0.0010(16) -0.0085(18) -0.0052(17)

loop_
_atom_type_symbol
_atom_type_description
_atom_type_scat_dispersion_real
_atom_type_scat_dispersion_imag
_atom_type_scat_source
C C .0033 .0016 'International Tables Vol C Tables 4.2.6.8 and 6.1.1.4'
H H .0000 .0000 'International Tables Vol C Tables 4.2.6.8 and 6.1.1.4'
N N .0061 .0033 'International Tables Vol C Tables 4.2.6.8 and 6.1.1.4'
O O .0106 .0060 'International Tables Vol C Tables 4.2.6.8 and 6.1.1.4'
Fe Fe .3463 .8444 'International Tables Vol C Tables 4.2.6.8 and 6.1.1.4'

loop_
_geom_angle_atom_site_label_1
_geom_angle_atom_site_label_2
_geom_angle_atom_site_label_3
_geom_angle
_geom_angle_site_symmetry_1
_geom_angle_site_symmetry_3
_geom_angle_publ_flag
Fe1 Fe1 N3 175(3) 2_666 . ?
Fe1 Fe1 N1 85(3) 2_666 . ?
N3 Fe1 N1 90.9(4) . . ?
Fe1 Fe1 N2 85(2) 2_666 . ?
N3 Fe1 N2 91.5(3) . . ?
N1 Fe1 N2 89.6(4) . . ?
Fe1 Fe1 N2 84(2) 2_666 2_666 ?
N3 Fe1 N2 100.1(4) . 2_666 ?
N1 Fe1 N2 89.5(4) . 2_666 ?
N2 Fe1 N2 168.4(2) . 2_666 ?
Fe1 Fe1 N1 83(3) 2_666 2_666 ?
N3 Fe1 N1 100.7(4) . 2_666 ?
N1 Fe1 N1 168.4(2) . 2_666 ?
N2 Fe1 N1 89.3(4) . 2_666 ?
N2 Fe1 N1 89.3(3) 2_666 2_666 ?
Fe1 Fe1 N3 4(2) 2_666 2_666 ?
N3 Fe1 N3 179.0(5) . 2_666 ?
N1 Fe1 N3 88.4(3) . 2_666 ?
N2 Fe1 N3 87.7(3) . 2_666 ?
N2 Fe1 N3 80.7(3) 2_666 2_666 ?
N1 Fe1 N3 80.0(3) 2_666 2_666 ?
C(A2 N1 C(A1 104.3(2) . . ?
C(A2 N1 Fe1 127.6(3) . . ?
C(A1 N1 Fe1 127.6(3) . . ?
C(A2 N1 Fe1 127.8(3) . 2_666 ?
C(A1 N1 Fe1 127.5(3) . 2_666 ?
C(A4 N2 C(A3 104.8(2) . . ?
C(A4 N2 Fe1 127.7(3) . . ?
C(A3 N2 Fe1 127.2(3) . . ?
C(A4 N2 Fe1 127.4(3) . 2_666 ?
C(A3 N2 Fe1 127.2(3) . 2_666 ?
C(A1 C(M1 C(A4 124.2(2) . 2_666 ?
C(A1 C(M1 C10 117.6(2) . . ?
C(A4 C(M1 C10 118.2(2) 2_666 . ?
C(A3 C(M2 C(A2 123.4(2) . . ?
C(A3 C(M2 C20 118.1(2) . . ?
C(A2 C(M2 C20 118.5(2) . . ?
N1 C(A1 C(M1 124.9(2) . . ?
N1 C(A1 C(B1 110.7(2) . . ?
C(M1 C(A1 C(B1 124.4(2) . . ?
N1 C(A2 C(M2 125.3(2) . . ?
N1 C(A2 C(B2 110.9(2) . . ?
C(M2 C(A2 C(B2 123.8(2) . . ?
N2 C(A3 C(M2 126.0(2) . . ?
N2 C(A3 C(B3 110.50(19) . . ?
C(M2 C(A3 C(B3 123.5(2) . . ?
N2 C(A4 C(M1 125.4(2) . 2_666 ?
N2 C(A4 C(B4 110.7(2) . . ?
C(M1 C(A4 C(B4 123.9(2) 2_666 . ?
C(B2 C(B1 C(A1 107.0(2) . . ?
C(B2 C(B1 H(BA 126.5 . . ?
C(A1 C(B1 H(BA 126.5 . . ?
C(B1 C(B2 C(A2 107.1(2) . . ?
C(B1 C(B2 H(BB 126.5 . . ?
C(A2 C(B2 H(BB 126.5 . . ?
C(B4 C(B3 C(A3 106.8(2) . . ?
C(B4 C(B3 H(BC 126.6 . . ?
C(A3 C(B3 H(BC 126.6 . . ?
C(B3 C(B4 C(A4 107.2(2) . . ?
C(B3 C(B4 H(BD 126.4 . . ?
C(A4 C(B4 H(BD 126.4 . . ?
C15 C10 C11 119.0(2) . . ?
C15 C10 C(M1 120.8(2) . . ?
C11 C10 C(M1 120.2(2) . . ?
C10 C11 C12 120.4(3) . . ?
C10 C11 H11A 119.8 . . ?
C12 C11 H11A 119.8 . . ?
C13 C12 C11 120.1(3) . . ?
C13 C12 H12A 119.9 . . ?
C11 C12 H12A 119.9 . . ?
C14 C13 C12 119.7(2) . . ?
C14 C13 H13A 120.2 . . ?
C12 C13 H13A 120.2 . . ?
C13 C14 C15 120.2(3) . . ?
C13 C14 H14A 119.9 . . ?
C15 C14 H14A 119.9 . . ?
C10 C15 C14 120.6(3) . . ?
C10 C15 H15A 119.7 . . ?
C14 C15 H15A 119.7 . . ?
C25 C20 C21 118.3(2) . . ?
C25 C20 C(M2 121.3(2) . . ?
C21 C20 C(M2 120.4(2) . . ?
C22 C21 C20 120.6(3) . . ?
C22 C21 H21A 119.7 . . ?
C20 C21 H21A 119.7 . . ?
C23 C22 C21 120.3(3) . . ?
C23 C22 H22A 119.9 . . ?
C21 C22 H22A 119.9 . . ?
C24 C23 C22 119.6(2) . . ?
C24 C23 H23A 120.2 . . ?
C22 C23 H23A 120.2 . . ?
C23 C24 C25 120.0(3) . . ?
C23 C24 H24A 120.0 . . ?
C25 C24 H24A 120.0 . . ?
C20 C25 C24 121.2(3) . . ?
C20 C25 H25A 119.4 . . ?
C24 C25 H25A 119.4 . . ?
O1 N3 Fe1 144.4(5) . . ?
O1 N3 Fe1 143.3(4) . 2_666 ?

loop_
_geom_bond_atom_site_label_1
_geom_bond_atom_site_label_2
_geom_bond_distance
_geom_bond_site_symmetry_2
_geom_bond_publ_flag
Fe1 Fe1 0.405(7) 2_666 ?
Fe1 N3 1.739(6) . ?
Fe1 N1 1.995(9) . ?
Fe1 N2 1.997(9) . ?
Fe1 N2 2.000(9) 2_666 ?
Fe1 N1 2.004(9) 2_666 ?
Fe1 N3 2.143(5) 2_666 ?
N1 C(A2 1.385(3) . ?
N1 C(A1 1.391(3) . ?
N1 Fe1 2.003(9) 2_666 ?
N2 C(A4 1.380(3) . ?
N2 C(A3 1.385(3) . ?
N2 Fe1 2.000(9) 2_666 ?
C(M1 C(A1 1.393(3) . ?
C(M1 C(A4 1.393(3) 2_666 ?
C(M1 C10 1.505(3) . ?
C(M2 C(A3 1.394(3) . ?
C(M2 C(A2 1.400(3) . ?
C(M2 C20 1.500(3) . ?
C(A1 C(B1 1.431(3) . ?
C(A2 C(B2 1.429(3) . ?
C(A3 C(B3 1.436(3) . ?
C(A4 C(M1 1.393(3) 2_666 ?
C(A4 C(B4 1.430(3) . ?
C(B1 C(B2 1.355(3) . ?
C(B1 H(BA 0.9500 . ?
C(B2 H(BB 0.9500 . ?
C(B3 C(B4 1.353(3) . ?
C(B3 H(BC 0.9500 . ?
C(B4 H(BD 0.9500 . ?
C10 C15 1.385(4) . ?
C10 C11 1.394(3) . ?
C11 C12 1.397(3) . ?
C11 H11A 0.9500 . ?
C12 C13 1.385(4) . ?
C12 H12A 0.9500 . ?
C13 C14 1.384(4) . ?
C13 H13A 0.9500 . ?
C14 C15 1.394(3) . ?
C14 H14A 0.9500 . ?
C15 H15A 0.9500 . ?
C20 C25 1.386(4) . ?
C20 C21 1.391(4) . ?
C21 C22 1.388(3) . ?
C21 H21A 0.9500 . ?
C22 C23 1.385(4) . ?
C22 H22A 0.9500 . ?
C23 C24 1.378(4) . ?
C23 H23A 0.9500 . ?
C24 C25 1.388(3) . ?
C24 H24A 0.9500 . ?
C25 H25A 0.9500 . ?
N3 O1 1.163(5) . ?
N3 Fe1 2.143(5) 2_666 ?
